data_7211658
loop_
_publ_author_name
'Li, Cheng-Peng'
'Yu, Qian'
'Zhang, Zhi-Hui'
'Du, Miao'

_publ_section_title
;
 Multifarious ZnII and CdII coordination frameworks constructed by a
 versatile trans-1-(2-pyridyl)-2-(4-pyridyl)ethylene tecton and various
 benzenedicarboxyl ligands
;
_journal_issue 3
_journal_name_full CrystEngComm
_journal_page_first 834
_journal_paper_doi 10.1039/b912001g
_journal_volume 12
_journal_year 2010
_chemical_formula_sum 'C32 H22 Br4 N4 O5 Zn'
_chemical_formula_weight 927.55
_chemical_name_systematic
;
?
;
_space_group_IT_number 14
_symmetry_cell_setting monoclinic
_symmetry_space_group_name_Hall '-P 2yn'
_symmetry_space_group_name_H-M 'P 1 21/n 1'
_atom_sites_solution_hydrogens geom
_atom_sites_solution_primary direct
_atom_sites_solution_secondary difmap
_audit_creation_method SHELXL-97
_cell_angle_alpha 90.00
_cell_angle_beta 94.866(2)
_cell_angle_gamma 90.00
_cell_formula_units_Z 4
_cell_length_a 11.9488(13)
_cell_length_b 18.454(2)
_cell_length_c 14.4823(15)
_cell_measurement_reflns_used 3890
_cell_measurement_temperature 296(2)
_cell_measurement_theta_max 26.85
_cell_measurement_theta_min 2.31
_cell_volume 3181.9(6)
_computing_cell_refinement 'Bruker APEX II'
_computing_data_collection 'Bruker APEX II'
_computing_data_reduction 'Bruker SAINT'
_computing_molecular_graphics 'Bruker SHELXTL'
_computing_publication_material 'Bruker SHELXTL'
_computing_structure_refinement 'SHELXL-97 (Sheldrick, 1997)'
_computing_structure_solution 'SHELXS-97 (Sheldrick, 1990)'
_diffrn_ambient_temperature 296(2)
_diffrn_measured_fraction_theta_full 0.999
_diffrn_measured_fraction_theta_max 0.999
_diffrn_measurement_device_type 'APEX II CCD area detector'
_diffrn_measurement_method 'phi and omega scans'
_diffrn_radiation_monochromator graphite
_diffrn_radiation_source 'fine-focus sealed tube'
_diffrn_radiation_type MoK\a
_diffrn_radiation_wavelength 0.71073
_diffrn_reflns_av_R_equivalents 0.0293
_diffrn_reflns_av_sigmaI/netI 0.0351
_diffrn_reflns_limit_h_max 14
_diffrn_reflns_limit_h_min -14
_diffrn_reflns_limit_k_max 21
_diffrn_reflns_limit_k_min -21
_diffrn_reflns_limit_l_max 17
_diffrn_reflns_limit_l_min -10
_diffrn_reflns_number 16100
_diffrn_reflns_theta_full 25.03
_diffrn_reflns_theta_max 25.03
_diffrn_reflns_theta_min 1.79
_exptl_absorpt_coefficient_mu 5.844
_exptl_absorpt_correction_T_max 1.000000
_exptl_absorpt_correction_T_min 0.588193
_exptl_absorpt_correction_type multi-scan
_exptl_absorpt_process_details SADABS
_exptl_crystal_colour ORANGE
_exptl_crystal_density_diffrn 1.936
_exptl_crystal_density_meas ?
_exptl_crystal_density_method 'not measured'
_exptl_crystal_description BLOCK
_exptl_crystal_F_000 1808
_exptl_crystal_size_max 0.20
_exptl_crystal_size_mid 0.14
_exptl_crystal_size_min 0.12
_refine_diff_density_max 1.102
_refine_diff_density_min -0.639
_refine_diff_density_rms 0.085
_refine_ls_extinction_method none
_refine_ls_goodness_of_fit_ref 1.024
_refine_ls_hydrogen_treatment constr
_refine_ls_matrix_type full
_refine_ls_number_parameters 415
_refine_ls_number_reflns 5608
_refine_ls_number_restraints 0
_refine_ls_restrained_S_all 1.024
_refine_ls_R_factor_all 0.0642
_refine_ls_R_factor_gt 0.0361
_refine_ls_shift/su_max 0.001
_refine_ls_shift/su_mean 0.000
_refine_ls_structure_factor_coef Fsqd
_refine_ls_weighting_details 'calc w=1/[\s^2^(Fo^2^)+(0.0475P)^2^+3.4459P] where P=(Fo^2^+2Fc^2^)/3'
_refine_ls_weighting_scheme calc
_refine_ls_wR_factor_gt 0.0864
_refine_ls_wR_factor_ref 0.1002
_reflns_number_gt 3882
_reflns_number_total 5608
_reflns_threshold_expression >2sigma(I)
_cod_data_source_file b912001g.txt
_cod_data_source_block 7
_cod_depositor_comments
;
The following automatic conversions were performed:

'_symmetry_cell_setting' value 'Monoclinic' changed to 'monoclinic'
according to /home/saulius/struct/CIF-dictionaries/cif_core.dic
dictionary named 'cif_core.dic' version 2.4.2 from
2011-04-26.

'_exptl_absorpt_correction_type' value 'MULTI-SCAN'
changed to 'multi-scan' according to
/home/saulius/struct/CIF-dictionaries/cif_core.dic dictionary named
'cif_core.dic' version 2.4.2 from 2011-04-26.

Automatic conversion script
Id: cif_fix_values 1891 2012-01-12 08:04:46Z andrius 

The following automatic conversions were performed:

'_exptl_crystal_density_meas' value 'NONE' was changed to '?' - the
value is perceived as not measured.

Automatic conversion script
Id: cif_fix_values 3008 2015-01-20 13:52:24Z robertas 
;
_cod_original_cell_volume 3181.8(6)
_cod_original_sg_symbol_H-M P2(1)/n
_cod_database_code 7211658

loop_
_symmetry_equiv_pos_as_xyz
'x, y, z'
'-x+1/2, y+1/2, -z+1/2'
'-x, -y, -z'
'x-1/2, -y-1/2, z-1/2'

loop_
_atom_site_label
_atom_site_type_symbol
_atom_site_fract_x
_atom_site_fract_y
_atom_site_fract_z
_atom_site_U_iso_or_equiv
_atom_site_adp_type
_atom_site_occupancy
_atom_site_symmetry_multiplicity
_atom_site_calc_flag
_atom_site_refinement_flags
Zn1 Zn 0.64524(4) 0.10590(3) 0.91617(4) 0.03616(15) Uani 1 1 d .
Br1 Br 1.14654(4) 0.31722(3) 0.74013(4) 0.05424(17) Uani 1 1 d .
Br2 Br 1.01558(4) 0.20106(3) 0.86923(4) 0.05932(18) Uani 1 1 d .
Br3 Br 0.65034(4) 0.19174(3) 0.59775(4) 0.04778(16) Uani 1 1 d .
Br4 Br 0.78209(4) 0.30791(3) 0.46927(4) 0.05477(17) Uani 1 1 d .
O1 O 0.7162(3) 0.17746(17) 0.8347(2) 0.0431(8) Uani 1 1 d .
O2 O 0.8112(4) 0.0876(2) 0.7783(3) 0.0770(13) Uani 1 1 d .
O3 O 1.0852(2) 0.31453(16) 0.5003(2) 0.0392(8) Uani 1 1 d .
O4 O 1.0061(3) 0.41434(17) 0.5474(2) 0.0460(8) Uani 1 1 d .
O5 O 0.6548(2) -0.00229(17) 0.8927(2) 0.0450(8) Uani 1 1 d .
H5A H 0.6094 -0.0306 0.9169 0.068 Uiso 1 1 d R
H5B H 0.6779 -0.0154 0.8413 0.068 Uiso 1 1 d R
N1 N 0.7910(3) 0.0929(2) 1.0167(3) 0.0408(9) Uani 1 1 d .
N2 N 1.3216(4) 0.0637(2) 1.2800(3) 0.0557(12) Uani 1 1 d .
N3 N 0.4843(3) 0.1079(2) 0.8308(3) 0.0426(10) Uani 1 1 d .
N4 N 0.0115(5) 0.1305(3) 0.5020(6) 0.0878(18) Uani 1 1 d .
C1 C 0.9391(4) 0.1495(3) 1.1116(4) 0.0518(14) Uani 1 1 d .
H1 H 0.9702 0.1925 1.1355 0.062 Uiso 1 1 calc R
C2 C 0.8427(4) 0.1517(3) 1.0547(4) 0.0491(13) Uani 1 1 d .
H2 H 0.8105 0.1967 1.0412 0.059 Uiso 1 1 calc R
C3 C 0.8399(4) 0.0299(3) 1.0397(4) 0.0559(14) Uani 1 1 d .
H3 H 0.8066 -0.0123 1.0154 0.067 Uiso 1 1 calc R
C4 C 0.9378(5) 0.0237(3) 1.0978(4) 0.0616(16) Uani 1 1 d .
H4 H 0.9674 -0.0219 1.1122 0.074 Uiso 1 1 calc R
C5 C 0.9916(4) 0.0847(3) 1.1345(4) 0.0476(12) Uani 1 1 d .
C6 C 1.0976(4) 0.0766(3) 1.1932(4) 0.0499(13) Uani 1 1 d .
H6 H 1.1344 0.0323 1.1902 0.060 Uiso 1 1 calc R
C7 C 1.1457(5) 0.1256(3) 1.2493(4) 0.0562(14) Uani 1 1 d .
H7 H 1.1110 0.1706 1.2526 0.067 Uiso 1 1 calc R
C8 C 1.2516(4) 0.1135(3) 1.3075(3) 0.0457(12) Uani 1 1 d .
C9 C 1.4146(5) 0.0505(3) 1.3364(5) 0.0712(18) Uani 1 1 d .
H9 H 1.4641 0.0153 1.3183 0.085 Uiso 1 1 calc R
C10 C 1.4410(5) 0.0851(4) 1.4180(4) 0.0718(18) Uani 1 1 d .
H10 H 1.5064 0.0737 1.4546 0.086 Uiso 1 1 calc R
C11 C 1.3697(5) 0.1370(4) 1.4451(4) 0.0727(18) Uani 1 1 d .
H11 H 1.3869 0.1620 1.5003 0.087 Uiso 1 1 calc R
C12 C 1.2713(5) 0.1527(3) 1.3906(4) 0.0651(16) Uani 1 1 d .
H12 H 1.2209 0.1874 1.4083 0.078 Uiso 1 1 calc R
C13 C 0.3084(4) 0.0563(3) 0.7753(4) 0.0555(14) Uani 1 1 d .
H13 H 0.2583 0.0179 0.7771 0.067 Uiso 1 1 calc R
C14 C 0.4069(4) 0.0559(3) 0.8302(4) 0.0494(13) Uani 1 1 d .
H14 H 0.4210 0.0167 0.8698 0.059 Uiso 1 1 calc R
C15 C 0.4583(4) 0.1646(3) 0.7758(4) 0.0517(13) Uani 1 1 d .
H15 H 0.5095 0.2026 0.7758 0.062 Uiso 1 1 calc R
C16 C 0.3622(5) 0.1701(3) 0.7202(4) 0.0596(15) Uani 1 1 d .
H16 H 0.3489 0.2114 0.6841 0.072 Uiso 1 1 calc R
C17 C 0.2835(5) 0.1152(3) 0.7162(4) 0.0582(15) Uani 1 1 d .
C18 C 0.1816(6) 0.1221(4) 0.6499(5) 0.083(2) Uani 1 1 d .
H18 H 0.1805 0.1597 0.6070 0.100 Uiso 1 1 calc R
C19 C 0.1006(6) 0.0831(4) 0.6473(5) 0.0808(19) Uani 1 1 d .
H19 H 0.0981 0.0481 0.6933 0.097 Uiso 1 1 calc R
C20 C -0.0004(6) 0.0873(4) 0.5720(5) 0.0686(17) Uani 1 1 d .
C21 C -0.0754(8) 0.1316(4) 0.4312(6) 0.095(2) Uani 1 1 d .
H21 H -0.0705 0.1613 0.3798 0.114 Uiso 1 1 calc R
C22 C -0.1698(6) 0.0879(4) 0.4382(5) 0.080(2) Uani 1 1 d .
H22 H -0.2280 0.0871 0.3913 0.096 Uiso 1 1 calc R
C23 C -0.1736(5) 0.0472(4) 0.5146(5) 0.0747(18) Uani 1 1 d .
H23 H -0.2369 0.0192 0.5218 0.090 Uiso 1 1 calc R
C24 C -0.0887(6) 0.0461(4) 0.5804(4) 0.0739(18) Uani 1 1 d .
H24 H -0.0919 0.0163 0.6319 0.089 Uiso 1 1 calc R
C25 C 0.7852(4) 0.1504(3) 0.7833(3) 0.0380(11) Uani 1 1 d .
C26 C 0.8428(3) 0.2050(2) 0.7236(3) 0.0311(10) Uani 1 1 d .
C27 C 0.7943(3) 0.2281(2) 0.6389(3) 0.0304(10) Uani 1 1 d .
C28 C 0.8490(3) 0.2758(2) 0.5846(3) 0.0300(9) Uani 1 1 d .
C29 C 0.9558(3) 0.3009(2) 0.6123(3) 0.0295(10) Uani 1 1 d .
C30 C 1.0207(3) 0.3478(3) 0.5492(3) 0.0327(10) Uani 1 1 d .
C31 C 1.0041(3) 0.2796(2) 0.6988(3) 0.0319(10) Uani 1 1 d .
C32 C 0.9487(3) 0.2322(2) 0.7535(3) 0.0325(10) Uani 1 1 d .

loop_
_atom_site_aniso_label
_atom_site_aniso_U_11
_atom_site_aniso_U_22
_atom_site_aniso_U_33
_atom_site_aniso_U_23
_atom_site_aniso_U_13
_atom_site_aniso_U_12
Zn1 0.0369(3) 0.0347(3) 0.0385(3) -0.0007(2) 0.0128(2) -0.0013(2)
Br1 0.0299(3) 0.0813(4) 0.0500(3) -0.0038(3) -0.0056(2) -0.0141(2)
Br2 0.0446(3) 0.0955(5) 0.0365(3) 0.0197(3) -0.0051(2) 0.0047(3)
Br3 0.0288(3) 0.0644(3) 0.0498(3) -0.0022(3) 0.0013(2) -0.0146(2)
Br4 0.0386(3) 0.0829(4) 0.0405(3) 0.0231(3) -0.0099(2) -0.0102(3)
O1 0.0368(18) 0.050(2) 0.0448(19) 0.0048(16) 0.0189(16) -0.0020(15)
O2 0.108(3) 0.043(2) 0.088(3) 0.013(2) 0.054(3) 0.009(2)
O3 0.0333(17) 0.0444(19) 0.0420(19) -0.0016(15) 0.0146(15) 0.0005(14)
O4 0.052(2) 0.0356(19) 0.051(2) 0.0021(16) 0.0099(17) -0.0028(16)
O5 0.0424(19) 0.0459(19) 0.048(2) -0.0010(16) 0.0126(16) -0.0035(15)
N1 0.038(2) 0.045(2) 0.039(2) 0.0009(19) 0.0018(18) 0.0026(19)
N2 0.047(3) 0.062(3) 0.058(3) -0.013(2) 0.006(2) -0.001(2)
N3 0.044(2) 0.043(2) 0.042(2) 0.005(2) 0.0101(19) -0.002(2)
N4 0.059(3) 0.067(4) 0.139(6) -0.020(4) 0.015(4) -0.001(3)
C1 0.050(3) 0.038(3) 0.066(4) -0.006(3) -0.007(3) 0.001(2)
C2 0.046(3) 0.039(3) 0.061(4) -0.004(3) -0.006(3) 0.000(2)
C3 0.053(3) 0.043(3) 0.070(4) -0.005(3) -0.010(3) 0.001(3)
C4 0.061(4) 0.042(3) 0.078(4) 0.004(3) -0.010(3) 0.007(3)
C5 0.046(3) 0.046(3) 0.051(3) 0.000(3) 0.006(2) 0.001(2)
C6 0.047(3) 0.046(3) 0.055(3) -0.002(3) -0.001(3) 0.007(2)
C7 0.061(4) 0.053(3) 0.054(3) 0.002(3) 0.003(3) 0.004(3)
C8 0.046(3) 0.046(3) 0.043(3) 0.003(2) -0.003(2) -0.005(2)
C9 0.047(3) 0.082(4) 0.082(5) -0.016(4) -0.007(3) 0.011(3)
C10 0.057(4) 0.087(5) 0.068(4) -0.008(4) -0.019(3) 0.003(3)
C11 0.072(4) 0.085(5) 0.058(4) -0.016(4) -0.016(3) 0.003(4)
C12 0.079(4) 0.054(3) 0.061(4) -0.011(3) -0.002(3) 0.001(3)
C13 0.048(3) 0.055(3) 0.062(4) -0.006(3) 0.002(3) -0.004(3)
C14 0.047(3) 0.048(3) 0.053(3) 0.005(3) 0.001(3) 0.001(3)
C15 0.047(3) 0.055(3) 0.054(3) 0.009(3) 0.015(3) 0.003(3)
C16 0.056(4) 0.069(4) 0.055(4) 0.018(3) 0.009(3) 0.009(3)
C17 0.047(3) 0.084(4) 0.042(3) -0.010(3) -0.004(3) 0.020(3)
C18 0.067(4) 0.090(5) 0.095(5) -0.028(4) 0.021(4) -0.002(4)
C19 0.088(5) 0.079(5) 0.076(5) -0.016(4) 0.015(4) 0.008(4)
C20 0.072(5) 0.068(4) 0.064(4) -0.016(4) -0.003(4) 0.020(4)
C21 0.122(7) 0.074(5) 0.093(6) 0.029(4) 0.027(5) 0.035(5)
C22 0.074(5) 0.089(5) 0.073(5) -0.010(4) -0.020(4) 0.020(4)
C23 0.062(4) 0.077(4) 0.085(5) -0.011(4) 0.007(4) 0.002(3)
C24 0.070(4) 0.088(5) 0.064(4) -0.003(4) 0.010(4) 0.017(4)
C25 0.038(3) 0.044(3) 0.034(3) 0.004(2) 0.011(2) -0.003(2)
C26 0.029(2) 0.035(2) 0.030(2) 0.000(2) 0.0099(19) 0.0025(19)
C27 0.021(2) 0.039(2) 0.033(2) -0.001(2) 0.0063(18) -0.0026(18)
C28 0.023(2) 0.042(2) 0.025(2) 0.004(2) 0.0031(17) 0.0012(19)
C29 0.025(2) 0.033(2) 0.031(2) -0.0020(19) 0.0056(19) 0.0000(18)
C30 0.026(2) 0.043(3) 0.029(2) 0.001(2) -0.0005(19) -0.008(2)
C31 0.019(2) 0.043(3) 0.033(2) -0.003(2) 0.0019(18) -0.0030(19)
C32 0.030(2) 0.043(3) 0.023(2) 0.002(2) -0.0016(18) 0.007(2)

loop_
_atom_type_symbol
_atom_type_description
_atom_type_scat_dispersion_real
_atom_type_scat_dispersion_imag
_atom_type_scat_source
C C 0.0033 0.0016 'International Tables Vol C Tables 4.2.6.8 and 6.1.1.4'
H H 0.0000 0.0000 'International Tables Vol C Tables 4.2.6.8 and 6.1.1.4'
N N 0.0061 0.0033 'International Tables Vol C Tables 4.2.6.8 and 6.1.1.4'
O O 0.0106 0.0060 'International Tables Vol C Tables 4.2.6.8 and 6.1.1.4'
Br Br -0.2901 2.4595 'International Tables Vol C Tables 4.2.6.8 and 6.1.1.4'
Zn Zn 0.2839 1.4301 'International Tables Vol C Tables 4.2.6.8 and 6.1.1.4'

loop_
_geom_angle_atom_site_label_1
_geom_angle_atom_site_label_2
_geom_angle_atom_site_label_3
_geom_angle
_geom_angle_site_symmetry_1
_geom_angle_site_symmetry_3
O1 Zn1 O5 121.09(13) . .
O1 Zn1 O3 93.66(12) . 4_566
O5 Zn1 O3 145.26(13) . 4_566
O1 Zn1 N1 96.36(14) . .
O5 Zn1 N1 87.20(13) . .
O3 Zn1 N1 88.98(13) 4_566 .
O1 Zn1 N3 92.96(14) . .
O5 Zn1 N3 88.93(13) . .
O3 Zn1 N3 89.33(13) 4_566 .
N1 Zn1 N3 170.61(14) . .
C25 O1 Zn1 114.6(3) . .
C30 O3 Zn1 104.2(3) . 4_665
Zn1 O5 H5A 119.3 . .
Zn1 O5 H5B 117.0 . .
H5A O5 H5B 116.8 . .
C3 N1 C2 115.2(4) . .
C3 N1 Zn1 124.8(3) . .
C2 N1 Zn1 119.8(3) . .
C8 N2 C9 116.9(5) . .
C14 N3 C15 115.7(4) . .
C14 N3 Zn1 124.4(3) . .
C15 N3 Zn1 119.9(3) . .
C20 N4 C21 117.1(6) . .
C2 C1 C5 121.1(5) . .
C2 C1 H1 119.5 . .
C5 C1 H1 119.5 . .
N1 C2 C1 124.2(5) . .
N1 C2 H2 117.9 . .
C1 C2 H2 117.9 . .
N1 C3 C4 123.6(5) . .
N1 C3 H3 118.2 . .
C4 C3 H3 118.2 . .
C5 C4 C3 120.6(5) . .
C5 C4 H4 119.7 . .
C3 C4 H4 119.7 . .
C1 C5 C4 115.3(5) . .
C1 C5 C6 125.3(5) . .
C4 C5 C6 119.4(5) . .
C7 C6 C5 126.6(5) . .
C7 C6 H6 116.7 . .
C5 C6 H6 116.7 . .
C6 C7 C8 123.8(5) . .
C6 C7 H7 118.1 . .
C8 C7 H7 118.1 . .
N2 C8 C12 123.3(5) . .
N2 C8 C7 117.8(5) . .
C12 C8 C7 118.9(5) . .
N2 C9 C10 124.3(6) . .
N2 C9 H9 117.9 . .
C10 C9 H9 117.9 . .
C9 C10 C11 118.5(6) . .
C9 C10 H10 120.8 . .
C11 C10 H10 120.8 . .
C10 C11 C12 120.2(6) . .
C10 C11 H11 119.9 . .
C12 C11 H11 119.9 . .
C11 C12 C8 116.8(6) . .
C11 C12 H12 121.6 . .
C8 C12 H12 121.6 . .
C14 C13 C17 119.4(5) . .
C14 C13 H13 120.3 . .
C17 C13 H13 120.3 . .
N3 C14 C13 124.3(5) . .
N3 C14 H14 117.9 . .
C13 C14 H14 117.9 . .
N3 C15 C16 123.9(5) . .
N3 C15 H15 118.0 . .
C16 C15 H15 118.0 . .
C15 C16 C17 120.8(5) . .
C15 C16 H16 119.6 . .
C17 C16 H16 119.6 . .
C16 C17 C13 115.8(5) . .
C16 C17 C18 118.7(6) . .
C13 C17 C18 125.5(6) . .
C19 C18 C17 125.4(8) . .
C19 C18 H18 117.3 . .
C17 C18 H18 117.3 . .
C18 C19 C20 124.4(8) . .
C18 C19 H19 117.8 . .
C20 C19 H19 117.8 . .
N4 C20 C24 124.4(7) . .
N4 C20 C19 116.4(7) . .
C24 C20 C19 119.2(7) . .
N4 C21 C22 119.6(7) . .
N4 C21 H21 120.2 . .
C22 C21 H21 120.2 . .
C23 C22 C21 117.8(7) . .
C23 C22 H22 121.1 . .
C21 C22 H22 121.1 . .
C24 C23 C22 121.5(7) . .
C24 C23 H23 119.3 . .
C22 C23 H23 119.3 . .
C20 C24 C23 119.6(7) . .
C20 C24 H24 120.2 . .
C23 C24 H24 120.2 . .
O2 C25 O1 127.0(4) . .
O2 C25 C26 118.0(4) . .
O1 C25 C26 114.9(4) . .
C27 C26 C32 117.8(4) . .
C27 C26 C25 122.1(4) . .
C32 C26 C25 120.1(4) . .
C26 C27 C28 121.4(4) . .
C26 C27 Br3 118.2(3) . .
C28 C27 Br3 120.5(3) . .
C27 C28 C29 121.1(4) . .
C27 C28 Br4 121.3(3) . .
C29 C28 Br4 117.6(3) . .
C28 C29 C31 118.0(4) . .
C28 C29 C30 121.4(4) . .
C31 C29 C30 120.6(4) . .
O4 C30 O3 124.5(4) . .
O4 C30 C29 119.9(4) . .
O3 C30 C29 115.5(4) . .
C32 C31 C29 120.7(4) . .
C32 C31 Br1 120.9(3) . .
C29 C31 Br1 118.4(3) . .
C31 C32 C26 121.0(4) . .
C31 C32 Br2 120.9(3) . .
C26 C32 Br2 118.1(3) . .

loop_
_geom_bond_atom_site_label_1
_geom_bond_atom_site_label_2
_geom_bond_distance
_geom_bond_site_symmetry_2
Zn1 O1 2.006(3) .
Zn1 O5 2.030(3) .
Zn1 O3 2.074(3) 4_566
Zn1 N1 2.187(4) .
Zn1 N3 2.197(4) .
Br1 C31 1.888(4) .
Br2 C32 1.884(4) .
Br3 C27 1.895(4) .
Br4 C28 1.884(4) .
O1 C25 1.260(5) .
O2 C25 1.203(6) .
O3 C30 1.251(5) .
O3 Zn1 2.074(3) 4_665
O4 C30 1.240(5) .
O5 H5A 0.8504 .
O5 H5B 0.8501 .
N1 C3 1.332(6) .
N1 C2 1.342(6) .
N2 C8 1.326(6) .
N2 C9 1.345(7) .
N3 C14 1.333(6) .
N3 C15 1.335(6) .
N4 C20 1.308(9) .
N4 C21 1.396(9) .
C1 C2 1.359(7) .
C1 C5 1.379(7) .
C1 H1 0.9300 .
C2 H2 0.9300 .
C3 C4 1.386(7) .
C3 H3 0.9300 .
C4 C5 1.379(7) .
C4 H4 0.9300 .
C5 C6 1.472(7) .
C6 C7 1.316(7) .
C6 H6 0.9300 .
C7 C8 1.477(7) .
C7 H7 0.9300 .
C8 C12 1.407(7) .
C9 C10 1.357(8) .
C9 H9 0.9300 .
C10 C11 1.361(8) .
C10 H10 0.9300 .
C11 C12 1.390(8) .
C11 H11 0.9300 .
C12 H12 0.9300 .
C13 C14 1.363(7) .
C13 C17 1.399(8) .
C13 H13 0.9300 .
C14 H14 0.9300 .
C15 C16 1.349(7) .
C15 H15 0.9300 .
C16 C17 1.381(8) .
C16 H16 0.9300 .
C17 C18 1.491(8) .
C18 C19 1.205(8) .
C18 H18 0.9300 .
C19 C20 1.557(9) .
C19 H19 0.9300 .
C20 C24 1.315(9) .
C21 C22 1.397(10) .
C21 H21 0.9300 .
C22 C23 1.343(9) .
C22 H22 0.9300 .
C23 C24 1.331(9) .
C23 H23 0.9300 .
C24 H24 0.9300 .
C25 C26 1.529(6) .
C26 C27 1.379(6) .
C26 C32 1.395(6) .
C27 C28 1.381(6) .
C28 C29 1.385(5) .
C29 C31 1.391(6) .
C29 C30 1.519(6) .
C31 C32 1.385(6) .

loop_
_geom_torsion_atom_site_label_1
_geom_torsion_atom_site_label_2
_geom_torsion_atom_site_label_3
_geom_torsion_atom_site_label_4
_geom_torsion
_geom_torsion_site_symmetry_1
O5 Zn1 O1 C25 -14.7(4) .
O3 Zn1 O1 C25 165.3(3) 4_566
N1 Zn1 O1 C25 75.9(3) .
N3 Zn1 O1 C25 -105.2(3) .
O1 Zn1 N1 C3 -124.3(4) .
O5 Zn1 N1 C3 -3.3(4) .
O3 Zn1 N1 C3 142.1(4) 4_566
O1 Zn1 N1 C2 50.5(4) .
O5 Zn1 N1 C2 171.4(4) .
O3 Zn1 N1 C2 -43.1(4) 4_566
O1 Zn1 N3 C14 159.0(4) .
O5 Zn1 N3 C14 37.9(4) .
O3 Zn1 N3 C14 -107.4(4) 4_566
O1 Zn1 N3 C15 -22.0(4) .
O5 Zn1 N3 C15 -143.0(4) .
O3 Zn1 N3 C15 71.7(4) 4_566
C3 N1 C2 C1 1.1(8) .
Zn1 N1 C2 C1 -174.2(4) .
C5 C1 C2 N1 0.1(9) .
C2 N1 C3 C4 -0.6(8) .
Zn1 N1 C3 C4 174.4(4) .
N1 C3 C4 C5 -1.0(9) .
C2 C1 C5 C4 -1.6(8) .
C2 C1 C5 C6 178.1(5) .
C3 C4 C5 C1 2.0(8) .
C3 C4 C5 C6 -177.7(5) .
C1 C5 C6 C7 16.6(9) .
C4 C5 C6 C7 -163.7(6) .
C5 C6 C7 C8 179.0(5) .
C9 N2 C8 C12 0.8(8) .
C9 N2 C8 C7 -176.4(5) .
C6 C7 C8 N2 24.7(8) .
C6 C7 C8 C12 -152.6(6) .
C8 N2 C9 C10 -0.6(9) .
N2 C9 C10 C11 -0.4(11) .
C9 C10 C11 C12 1.1(10) .
C10 C11 C12 C8 -0.9(9) .
N2 C8 C12 C11 -0.1(8) .
C7 C8 C12 C11 177.1(5) .
C15 N3 C14 C13 2.8(7) .
Zn1 N3 C14 C13 -178.1(4) .
C17 C13 C14 N3 -1.3(8) .
C14 N3 C15 C16 -1.8(7) .
Zn1 N3 C15 C16 179.1(4) .
N3 C15 C16 C17 -0.8(9) .
C15 C16 C17 C13 2.3(8) .
C15 C16 C17 C18 -176.7(5) .
C14 C13 C17 C16 -1.3(8) .
C14 C13 C17 C18 177.6(5) .
C16 C17 C18 C19 -170.4(7) .
C13 C17 C18 C19 10.7(10) .
C17 C18 C19 C20 -174.5(5) .
C21 N4 C20 C24 -1.1(10) .
C21 N4 C20 C19 176.3(5) .
C18 C19 C20 N4 8.3(10) .
C18 C19 C20 C24 -174.3(7) .
C20 N4 C21 C22 0.5(10) .
N4 C21 C22 C23 1.2(10) .
C21 C22 C23 C24 -2.5(10) .
N4 C20 C24 C23 -0.2(10) .
C19 C20 C24 C23 -177.5(5) .
C22 C23 C24 C20 2.1(10) .
Zn1 O1 C25 O2 0.4(7) .
Zn1 O1 C25 C26 -177.9(3) .
O2 C25 C26 C27 96.6(6) .
O1 C25 C26 C27 -84.9(5) .
O2 C25 C26 C32 -82.3(6) .
O1 C25 C26 C32 96.2(5) .
C32 C26 C27 C28 0.9(6) .
C25 C26 C27 C28 -178.0(4) .
C32 C26 C27 Br3 -179.9(3) .
C25 C26 C27 Br3 1.2(6) .
C26 C27 C28 C29 1.5(7) .
Br3 C27 C28 C29 -177.7(3) .
C26 C27 C28 Br4 -179.6(3) .
Br3 C27 C28 Br4 1.3(5) .
C27 C28 C29 C31 -3.3(6) .
Br4 C28 C29 C31 177.6(3) .
C27 C28 C29 C30 174.4(4) .
Br4 C28 C29 C30 -4.6(5) .
Zn1 O3 C30 O4 -3.8(5) 4_665
Zn1 O3 C30 C29 174.6(3) 4_665
C28 C29 C30 O4 85.3(5) .
C31 C29 C30 O4 -97.0(5) .
C28 C29 C30 O3 -93.3(5) .
C31 C29 C30 O3 84.4(5) .
C28 C29 C31 C32 2.9(6) .
C30 C29 C31 C32 -174.9(4) .
C28 C29 C31 Br1 -176.9(3) .
C30 C29 C31 Br1 5.4(5) .
C29 C31 C32 C26 -0.6(6) .
Br1 C31 C32 C26 179.2(3) .
C29 C31 C32 Br2 178.2(3) .
Br1 C31 C32 Br2 -2.0(5) .
C27 C26 C32 C31 -1.4(6) .
C25 C26 C32 C31 177.6(4) .
C27 C26 C32 Br2 179.8(3) .
C25 C26 C32 Br2 -1.2(5) .
